data_2242049
loop_
_publ_author_name
'Zeller, Matthias'
'de Araujo, Gabriel Lima Barros'
'Parker, Trev'
'Singh Rai, Amrinder'
'Byrn, Stephen R.'

_publ_section_title
;
 A new solvate of afatinib, a specific inhibitor of the ErbB family of
 tyrosine kinases
;
_journal_coeditor_code SU5351
_journal_issue 3
_journal_name_full 'Acta Crystallographica Section E'
_journal_page_first 417
_journal_page_last 422
_journal_paper_doi 10.1107/S2056989017002626
_journal_volume 73
_journal_year 2017
_chemical_formula_iupac '2C24 H25 Cl F N5 O3, 0.5C2 H3 N, 4H2 O'
_chemical_formula_moiety '2(C24 H25 Cl F N5 O3), 0.5(C2 H3 N), 4(H2 O)'
_chemical_formula_sum 'C49 H59.5 Cl2 F2 N10.5 O10'
_chemical_formula_weight 1064.465
_chemical_name_systematic
'<i>N</i>-{4-(3-Chloro-4-fluoroanilino)-7-[(tetrahydrofuran-3-yl)oxy]quinazolin-6-yl}-4-(dimethylamino)but-2-enamide--acetonitrile--water (2/1/8)'
_space_group_crystal_system tetragonal
_space_group_IT_number 90
_space_group_name_Hall 'P 4ab 2ab'
_space_group_name_H-M_alt 'P 4 21 2'
_symmetry_space_group_name_Hall 'P 4ab 2ab'
_symmetry_space_group_name_H-M 'P 4 21 2'
_atom_sites_solution_hydrogens mixed
_atom_sites_solution_primary direct
_atom_sites_solution_secondary difmap
_audit_creation_method SHELXL-2016/6
_cell_angle_alpha 90
_cell_angle_beta 90
_cell_angle_gamma 90
_cell_formula_units_Z 8
_cell_length_a 26.2427(4)
_cell_length_b 26.2427(4)
_cell_length_c 15.1639(3)
_cell_measurement_reflns_used 50059
_cell_measurement_temperature 100(2)
_cell_measurement_theta_max 72.067
_cell_measurement_theta_min 3.366
_cell_volume 10443.1(3)
_computing_cell_refinement
;
HKL3000 (Otwinowski & Minor, 1997)
;
_computing_data_collection
;
HKL3000 (Otwinowski & Minor, 1997)
;
_computing_data_reduction
;
HKL3000 (Otwinowski & Minor, 1997)
;
_computing_molecular_graphics
;
Mercury (Macrae <i>et al.</i>,  2008)
;
_computing_publication_material
;
publCIF (Westrip, 2010)
;
_computing_structure_refinement
;
SHELXL2016 (Sheldrick, 2015) and <i>SHELXLE</i> (H\"ubschle <i>et
al.</i>,  2011)
;
_computing_structure_solution
;
SHELXS97 (Sheldrick, 2008)
;
_diffrn_ambient_temperature 100(2)
_diffrn_measured_fraction_theta_full 0.985
_diffrn_measured_fraction_theta_max 0.975
_diffrn_measurement_device_type 'Rigaku Rapid II curved image plate'
_diffrn_measurement_method 'omega scans'
_diffrn_radiation_monochromator 'laterally graded multilayer (Goebel) mirror'
_diffrn_radiation_type CuK\a
_diffrn_radiation_wavelength 1.54178
_diffrn_reflns_av_R_equivalents 0.0559
_diffrn_reflns_limit_h_max 29
_diffrn_reflns_limit_h_min -32
_diffrn_reflns_limit_k_max 32
_diffrn_reflns_limit_k_min -26
_diffrn_reflns_limit_l_max 18
_diffrn_reflns_limit_l_min -17
_diffrn_reflns_number 50059
_diffrn_reflns_theta_full 67.679
_diffrn_reflns_theta_max 72.067
_diffrn_reflns_theta_min 3.366
_exptl_absorpt_coefficient_mu 1.745
_exptl_absorpt_correction_T_max 0.831
_exptl_absorpt_correction_T_min 0.681
_exptl_absorpt_correction_type multi-scan
_exptl_absorpt_process_details
;
(SCALEPACK; Otwinowski & Minor, 1997)
;
_exptl_crystal_colour colorless
_exptl_crystal_density_diffrn 1.354
_exptl_crystal_description needle
_exptl_crystal_F_000 4472
_exptl_crystal_size_max 0.350
_exptl_crystal_size_mid 0.150
_exptl_crystal_size_min 0.110
_refine_diff_density_max 0.297
_refine_diff_density_min -0.398
_refine_ls_abs_structure_details
;
Flack <i>x</i> determined using 2765 quotients [(I+)-(I-)]/[(I+)+(I-)]
(Parsons <i>et al.</i>,  2013)
;
_refine_ls_abs_structure_Flack 0.020(10)
_refine_ls_extinction_coef 0.00033(4)
_refine_ls_extinction_expression Fc^*^=kFc[1+0.001xFc^2^\l^3^/sin(2\q)]^-1/4^
_refine_ls_extinction_method
;
(SHELXL2016; Sheldrick, 2015)
;
_refine_ls_goodness_of_fit_ref 1.028
_refine_ls_hydrogen_treatment mixed
_refine_ls_matrix_type full
_refine_ls_number_parameters 797
_refine_ls_number_reflns 9958
_refine_ls_number_restraints 414
_refine_ls_restrained_S_all 1.015
_refine_ls_R_factor_all 0.0749
_refine_ls_R_factor_gt 0.0492
_refine_ls_shift/su_max 0.000
_refine_ls_shift/su_mean 0.000
_refine_ls_structure_factor_coef Fsqd
_refine_ls_weighting_details 'w=1/[\s^2^(Fo^2^)+(0.0430P)^2^+7.7055P] where P=(Fo^2^+2Fc^2^)/3'
_refine_ls_weighting_scheme calc
_refine_ls_wR_factor_gt 0.1072
_refine_ls_wR_factor_ref 0.1216
_reflns_number_gt 7679
_reflns_number_total 9958
_reflns_threshold_expression 'I > 2\s(I)'
_cod_data_source_file su5351sup1.cif
_cod_data_source_block I
_cod_original_cell_volume 10443.1(4)
_cod_database_code 2242049
_shelx_space_group_comment
;
The symmetry employed for this shelxl refinement is uniquely defined
by the following loop, which should always be used as a source of
symmetry information in preference to the above space-group names.
They are only intended as comments.
;
_shelx_estimated_absorpt_t_min 0.580
_shelx_estimated_absorpt_t_max 0.831

loop_
_space_group_symop_operation_xyz
'x, y, z'
'-x, -y, z'
'-y+1/2, x+1/2, z'
'y+1/2, -x+1/2, z'
'-x+1/2, y+1/2, -z'
'x+1/2, -y+1/2, -z'
'y, x, -z'
'-y, -x, -z'

loop_
_atom_site_type_symbol
_atom_site_label
_atom_site_fract_x
_atom_site_fract_y
_atom_site_fract_z
_atom_site_U_iso_or_equiv
_atom_site_adp_type
_atom_site_calc_flag
_atom_site_occupancy
_atom_site_disorder_assembly
_atom_site_disorder_group
Cl Cl1A 0.54599(6) 0.23028(6) 0.07047(8) 0.0360(4) Uani d 1 . .
F F1A 0.53997(14) 0.11926(14) 0.0581(2) 0.0539(11) Uani d 1 . .
N N1A 0.75215(15) 0.32939(16) -0.2041(2) 0.0181(9) Uani d 1 . .
N N2A 0.69450(16) 0.27266(17) -0.1303(2) 0.0203(10) Uani d 1 . .
N N3A 0.72103(16) 0.19492(16) -0.0728(2) 0.0184(10) Uani d 1 . .
H H3A 0.746818 0.173820 -0.066170 0.022 Uiso calc 1 . .
C C1A 0.7073(2) 0.3151(2) -0.1742(3) 0.0201(12) Uani d 1 . .
H H1A 0.680162 0.338100 -0.185363 0.024 Uiso calc 1 . .
C C2A 0.7321(2) 0.24006(19) -0.1137(3) 0.0168(11) Uani d 1 . .
C C3A 0.78385(19) 0.25115(19) -0.1379(3) 0.0170(12) Uani d 1 . .
C C4A 0.82582(19) 0.22136(19) -0.1152(3) 0.0153(11) Uani d 1 . .
H H4A 0.820572 0.190478 -0.083829 0.018 Uiso calc 1 . .
N N4A 0.91692(16) 0.20715(16) -0.1080(2) 0.0166(10) Uani d 1 . .
H H4A1 0.941274 0.200066 -0.145975 0.020 Uiso calc 1 . .
C C5A 0.87443(19) 0.2355(2) -0.1371(3) 0.0165(11) Uani d 1 . .
N N5A 1.04992(17) 0.12854(18) 0.1606(3) 0.0254(11) Uani d 1 . .
C C6A 0.88205(19) 0.2798(2) -0.1896(3) 0.0166(11) Uani d 1 . .
C C7A 0.84157(19) 0.31025(19) -0.2122(3) 0.0170(11) Uani d 1 . .
H H7A 0.846941 0.340077 -0.246439 0.020 Uiso calc 1 . .
C C8A 0.79197(19) 0.2972(2) -0.1844(2) 0.0148(11) Uani d 1 . .
C C9A 0.6739(2) 0.1778(2) -0.0399(3) 0.0202(12) Uani d 1 . .
C C10A 0.6657(2) 0.1251(2) -0.0379(3) 0.0286(13) Uani d 1 . .
H H10A 0.691093 0.102591 -0.059468 0.034 Uiso calc 1 . .
C C11A 0.6204(3) 0.1056(2) -0.0044(4) 0.0401(16) Uani d 1 . .
H H11A 0.614608 0.069887 -0.003718 0.048 Uiso calc 1 . .
C C12A 0.5843(2) 0.1383(2) 0.0276(4) 0.0350(15) Uani d 1 . .
C C13A 0.5921(2) 0.1902(2) 0.0279(3) 0.0271(13) Uani d 1 . .
C C14A 0.6371(2) 0.2107(2) -0.0059(3) 0.0218(12) Uani d 1 . .
H H14A 0.642506 0.246471 -0.005889 0.026 Uiso calc 1 . .
O O2A 0.89023(13) 0.20073(14) 0.03517(19) 0.0215(8) Uani d 1 . .
C C15A 0.92164(19) 0.1904(2) -0.0238(3) 0.0185(12) Uani d 1 . .
C C16A 0.96642(19) 0.1581(2) -0.0071(3) 0.0193(12) Uani d 1 . .
H H16A 0.990825 0.153465 -0.052699 0.023 Uiso calc 1 . .
C C17A 0.9736(2) 0.1354(2) 0.0697(3) 0.0226(13) Uani d 1 . .
H H17A 0.948054 0.139789 0.113545 0.027 Uiso calc 1 . .
C C18A 1.0186(2) 0.1035(2) 0.0928(3) 0.0273(14) Uani d 1 . .
H H18A 1.006874 0.069948 0.114942 0.033 Uiso calc 1 . .
H H18B 1.039407 0.097553 0.039344 0.033 Uiso calc 1 . .
C C19A 1.0761(2) 0.1733(2) 0.1246(4) 0.0365(15) Uani d 1 . .
H H19A 1.101101 0.162373 0.080490 0.055 Uiso calc 1 . .
H H19B 1.093584 0.191439 0.172349 0.055 Uiso calc 1 . .
H H19C 1.051144 0.196023 0.096980 0.055 Uiso calc 1 . .
C C20A 1.0865(2) 0.0933(2) 0.1990(4) 0.0406(15) Uani d 1 . .
H H20A 1.109638 0.081026 0.152897 0.061 Uiso calc 1 . .
H H20B 1.068379 0.064377 0.225073 0.061 Uiso calc 1 . .
H H20C 1.106198 0.110843 0.244765 0.061 Uiso calc 1 . .
O O1A 0.93145(13) 0.28774(13) -0.2136(2) 0.0206(8) Uani d 1 . .
C C21A 0.9410(6) 0.3289(5) -0.2758(17) 0.022(2) Uani d 0.718(9) A 1
H H21A 0.915222 0.328831 -0.324386 0.027 Uiso calc 0.718(9) A 1
C C22A 0.9429(4) 0.3805(5) -0.2302(6) 0.028(2) Uani d 0.718(9) A 1
H H22A 0.913750 0.402123 -0.248009 0.034 Uiso calc 0.718(9) A 1
H H22B 0.942657 0.376599 -0.165226 0.034 Uiso calc 0.718(9) A 1
C C23A 0.9922(4) 0.4027(4) -0.2612(6) 0.035(2) Uani d 0.718(9) A 1
H H23A 0.987716 0.420478 -0.318291 0.042 Uiso calc 0.718(9) A 1
H H23B 1.005922 0.427143 -0.217496 0.042 Uiso calc 0.718(9) A 1
O O3A 1.0252(2) 0.3599(2) -0.2706(4) 0.0374(16) Uani d 0.718(9) A 1
C C24A 0.9951(6) 0.3219(4) -0.3124(14) 0.028(2) Uani d 0.718(9) A 1
H H24A 1.008122 0.287436 -0.298384 0.034 Uiso calc 0.718(9) A 1
H H24B 0.995381 0.326476 -0.377212 0.034 Uiso calc 0.718(9) A 1
C C21C 0.9418(16) 0.3249(13) -0.281(5) 0.024(3) Uani d 0.282(9) A 2
H H21C 0.919160 0.318416 -0.332591 0.029 Uiso calc 0.282(9) A 2
C C22C 0.9382(9) 0.3802(12) -0.2548(16) 0.026(3) Uani d 0.282(9) A 2
H H22E 0.907338 0.395998 -0.280376 0.031 Uiso calc 0.282(9) A 2
H H22F 0.936849 0.383724 -0.189820 0.031 Uiso calc 0.282(9) A 2
C C23C 0.9853(9) 0.4050(8) -0.2906(15) 0.032(3) Uani d 0.282(9) A 2
H H23E 0.975859 0.433007 -0.331212 0.039 Uiso calc 0.282(9) A 2
H H23F 1.005744 0.419462 -0.241821 0.039 Uiso calc 0.282(9) A 2
O O3C 1.0136(5) 0.3679(5) -0.3358(10) 0.037(3) Uani d 0.282(9) A 2
C C24C 0.9974(16) 0.3185(9) -0.309(4) 0.029(3) Uani d 0.282(9) A 2
H H24E 1.018320 0.306284 -0.258484 0.035 Uiso calc 0.282(9) A 2
H H24F 1.000348 0.293884 -0.357681 0.035 Uiso calc 0.282(9) A 2
O O4A 0.99752(15) 0.18082(17) 0.2950(2) 0.0274(9) Uani d 1 . .
H H4C 1.011(2) 0.164(2) 0.253(3) 0.041 Uiso d 1 . .
H H4D 0.9765(17) 0.2009(18) 0.269(3) 0.041 Uiso d 1 . .
O O5A 0.92301(15) 0.23351(18) 0.2047(2) 0.0360(10) Uani d 1 . .
H H5C 0.912(2) 0.226(2) 0.154(2) 0.054 Uiso d 1 . .
H H5D 0.8972(16) 0.246(2) 0.228(4) 0.054 Uiso d 1 . .
N N6A 0.500000 0.000000 0.0706(10) 0.100(5) Uani d 1 . .
C C25A 0.500000 0.000000 -0.0068(10) 0.065(5) Uani d 1 . .
C C26A 0.500000 0.000000 -0.1044(10) 0.096(6) Uani d 1 . .
H H26A 0.470993 -0.018658 -0.125464 0.144 Uiso d 0.25 . .
H H26B 0.530662 -0.015792 -0.125464 0.144 Uiso d 0.25 . .
H H26C 0.498346 0.034450 -0.125464 0.144 Uiso d 0.25 . .
Cl Cl1B 0.95744(6) 0.26892(6) -0.55731(8) 0.0386(4) Uani d 1 . .
F F1B 0.96334(12) 0.37984(13) -0.5399(2) 0.0437(9) Uani d 1 . .
N N1B 0.74716(16) 0.16513(17) -0.3001(2) 0.0194(10) Uani d 1 . .
N N2B 0.80584(16) 0.22306(17) -0.3705(2) 0.0202(10) Uani d 1 . .
N N3B 0.77931(16) 0.30174(16) -0.4234(2) 0.0167(9) Uani d 1 . .
H H3B 0.753408 0.322621 -0.430670 0.020 Uiso calc 1 . .
C C1B 0.7923(2) 0.1797(2) -0.3279(3) 0.0211(12) Uani d 1 . .
H H1B 0.819331 0.156553 -0.316512 0.025 Uiso calc 1 . .
C C2B 0.7685(2) 0.25621(19) -0.3862(3) 0.0167(11) Uani d 1 . .
C C3B 0.71662(19) 0.24443(19) -0.3633(3) 0.0143(11) Uani d 1 . .
C C4B 0.67449(19) 0.27542(19) -0.3855(3) 0.0170(11) Uani d 1 . .
H H4B 0.679762 0.306750 -0.415510 0.020 Uiso calc 1 . .
N N4B 0.58392(16) 0.28961(16) -0.3930(2) 0.0197(10) Uani d 1 . .
H H4B1 0.559066 0.295893 -0.355643 0.024 Uiso calc 1 . .
C C5B 0.6261(2) 0.2604(2) -0.3638(3) 0.0175(11) Uani d 1 . .
N N5B 0.45204(17) 0.37462(18) -0.6582(2) 0.0253(11) Uani d 1 . .
C C6B 0.6177(2) 0.2159(2) -0.3129(3) 0.0223(12) Uani d 1 . .
C C7B 0.6581(2) 0.1847(2) -0.2923(3) 0.0204(12) Uani d 1 . .
H H7B 0.652526 0.154174 -0.260097 0.024 Uiso calc 1 . .
C C8B 0.7077(2) 0.1982(2) -0.3191(3) 0.0183(12) Uani d 1 . .
C C9B 0.8275(2) 0.3199(2) -0.4520(3) 0.0176(11) Uani d 1 . .
C C10B 0.8359(2) 0.3723(2) -0.4483(3) 0.0208(11) Uani d 1 . .
H H10B 0.810418 0.394157 -0.424751 0.025 Uiso calc 1 . .
C C11B 0.8815(2) 0.3928(2) -0.4789(3) 0.0274(13) Uani d 1 . .
H H11B 0.887333 0.428497 -0.476902 0.033 Uiso calc 1 . .
C C12B 0.9179(2) 0.3606(2) -0.5119(3) 0.0285(13) Uani d 1 . .
C C13B 0.9105(2) 0.3082(2) -0.5159(3) 0.0243(12) Uani d 1 . .
C C14B 0.8650(2) 0.2880(2) -0.4860(3) 0.0214(12) Uani d 1 . .
H H14B 0.859325 0.252258 -0.488762 0.026 Uiso calc 1 . .
O O2B 0.61156(13) 0.29856(14) -0.53473(19) 0.0209(8) Uani d 1 . .
C C15B 0.58026(19) 0.3081(2) -0.4757(3) 0.0170(11) Uani d 1 . .
C C16B 0.53511(19) 0.3408(2) -0.4920(3) 0.0202(12) Uani d 1 . .
H H16B 0.510440 0.344796 -0.446629 0.024 Uiso calc 1 . .
C C17B 0.5283(2) 0.36465(19) -0.5681(3) 0.0206(12) Uani d 1 . .
H H17B 0.553618 0.360544 -0.612326 0.025 Uiso calc 1 . .
C C18B 0.4836(2) 0.3974(2) -0.5888(3) 0.0272(14) Uani d 1 . .
H H18C 0.462781 0.402146 -0.534975 0.033 Uiso calc 1 . .
H H18D 0.495562 0.431380 -0.608348 0.033 Uiso calc 1 . .
C C19B 0.4253(2) 0.3290(2) -0.6251(3) 0.0325(14) Uani d 1 . .
H H19D 0.405129 0.313979 -0.672842 0.049 Uiso calc 1 . .
H H19E 0.402741 0.338744 -0.576490 0.049 Uiso calc 1 . .
H H19F 0.450346 0.304135 -0.604111 0.049 Uiso calc 1 . .
C C20B 0.4154(2) 0.4119(2) -0.6936(4) 0.0407(15) Uani d 1 . .
H H20D 0.396854 0.396662 -0.743090 0.061 Uiso calc 1 . .
H H20E 0.433746 0.442196 -0.713900 0.061 Uiso calc 1 . .
H H20F 0.391252 0.421513 -0.647204 0.061 Uiso calc 1 . .
O O1B 0.56935(19) 0.2103(2) -0.2827(3) 0.0193(12) Uani d 0.787(5) B 1
C C21B 0.5595(2) 0.1713(3) -0.2175(4) 0.0215(14) Uani d 0.787(5) B 1
H H21B 0.588006 0.168742 -0.173961 0.026 Uiso calc 0.787(5) B 1
C C22B 0.5094(2) 0.1847(3) -0.1725(4) 0.0226(14) Uani d 0.787(5) B 1
H H22C 0.509418 0.173841 -0.109982 0.027 Uiso calc 0.787(5) B 1
H H22D 0.502461 0.221710 -0.175706 0.027 Uiso calc 0.787(5) B 1
C C23B 0.4716(3) 0.1550(3) -0.2253(5) 0.0273(15) Uani d 0.787(5) B 1
H H23C 0.440105 0.148926 -0.190939 0.033 Uiso calc 0.787(5) B 1
H H23D 0.462678 0.173237 -0.280321 0.033 Uiso calc 0.787(5) B 1
O O3B 0.49710(19) 0.10754(19) -0.2447(3) 0.0357(13) Uani d 0.787(5) B 1
C C24B 0.5490(3) 0.1204(3) -0.2617(5) 0.0354(17) Uani d 0.787(5) B 1
H H24C 0.555014 0.122991 -0.325968 0.042 Uiso calc 0.787(5) B 1
H H24D 0.571903 0.093880 -0.237446 0.042 Uiso calc 0.787(5) B 1
O O1D 0.5663(7) 0.1987(7) -0.3159(11) 0.025(4) Uani d 0.213(5) B 3
C C21D 0.5525(7) 0.1519(9) -0.2718(12) 0.026(3) Uani d 0.213(5) B 3
H H21E 0.570895 0.122722 -0.299762 0.032 Uiso calc 0.213(5) B 3
C C22D 0.5634(7) 0.1525(10) -0.1741(12) 0.030(3) Uani d 0.213(5) B 3
H H22G 0.586501 0.180850 -0.158334 0.036 Uiso calc 0.213(5) B 3
H H22H 0.578862 0.119913 -0.154763 0.036 Uiso calc 0.213(5) B 3
C C23D 0.5114(7) 0.1598(9) -0.1336(12) 0.029(3) Uani d 0.213(5) B 3
H H23G 0.510087 0.144714 -0.073751 0.035 Uiso calc 0.213(5) B 3
H H23H 0.502886 0.196451 -0.129409 0.035 Uiso calc 0.213(5) B 3
O O3D 0.4770(6) 0.1344(8) -0.1910(11) 0.032(3) Uani d 0.213(5) B 3
C C24D 0.4952(7) 0.1431(10) -0.2782(12) 0.030(3) Uani d 0.213(5) B 3
H H24G 0.478318 0.173350 -0.304025 0.036 Uiso calc 0.213(5) B 3
H H24H 0.487987 0.113276 -0.316080 0.036 Uiso calc 0.213(5) B 3
O O4B 0.50270(15) 0.32327(17) -0.7952(2) 0.0268(9) Uani d 1 . .
H H4E 0.489(2) 0.340(2) -0.752(3) 0.040 Uiso d 1 . .
H H4F 0.5294(15) 0.3086(19) -0.774(3) 0.040 Uiso d 1 . .
O O5B 0.58067(15) 0.27400(17) -0.7083(2) 0.0304(9) Uani d 1 . .
H H5E 0.589(2) 0.284(2) -0.657(2) 0.046 Uiso d 1 . .
H H5F 0.6065(16) 0.262(2) -0.736(3) 0.046 Uiso d 1 . .
N N6B 1.000000 0.500000 -0.4494(7) 0.073(4) Uani d 1 . .
C C25B 1.000000 0.500000 -0.5259(8) 0.039(3) Uani d 1 . .
C C26B 1.000000 0.500000 -0.6212(7) 0.046(3) Uani d 1 . .
H H26D 1.029352 0.481890 -0.642284 0.069 Uiso d 0.25 . .
H H26E 1.001008 0.534475 -0.642284 0.069 Uiso d 0.25 . .
H H26F 0.969640 0.483635 -0.642284 0.069 Uiso d 0.25 . .

loop_
_atom_site_aniso_label
_atom_site_aniso_U_11
_atom_site_aniso_U_22
_atom_site_aniso_U_33
_atom_site_aniso_U_12
_atom_site_aniso_U_13
_atom_site_aniso_U_23
Cl1A 0.0283(8) 0.0446(9) 0.0350(6) 0.0075(7) 0.0128(6) 0.0002(6)
F1A 0.040(2) 0.046(2) 0.076(2) -0.0179(18) 0.0315(19) 0.0005(19)
N1A 0.016(2) 0.020(2) 0.0188(17) 0.0039(18) 0.0012(16) 0.0001(17)
N2A 0.019(3) 0.022(3) 0.0201(18) 0.004(2) -0.0011(17) 0.0057(18)
N3A 0.015(2) 0.020(2) 0.0203(17) 0.001(2) 0.0018(17) 0.0050(17)
C1A 0.023(3) 0.019(3) 0.018(2) 0.005(2) 0.000(2) 0.000(2)
C2A 0.017(3) 0.020(3) 0.0126(18) 0.002(2) -0.0013(19) -0.0014(18)
C3A 0.017(3) 0.019(3) 0.015(2) 0.002(2) 0.0008(19) 0.0001(18)
C4A 0.017(3) 0.018(3) 0.0109(19) 0.001(2) -0.0007(18) -0.0006(18)
N4A 0.014(2) 0.020(2) 0.0154(17) 0.0072(19) 0.0011(16) 0.0038(16)
C5A 0.017(3) 0.017(3) 0.0150(19) 0.007(2) 0.0028(18) 0.0031(19)
N5A 0.020(3) 0.029(3) 0.028(2) 0.006(2) -0.0035(19) 0.009(2)
C6A 0.015(3) 0.017(3) 0.018(2) 0.004(2) 0.0012(19) -0.0011(19)
C7A 0.019(3) 0.016(3) 0.017(2) -0.002(2) -0.0002(19) 0.0025(18)
C8A 0.013(3) 0.016(3) 0.0152(19) 0.003(2) -0.0012(18) -0.0030(18)
C9A 0.019(3) 0.026(3) 0.0152(19) -0.004(2) 0.001(2) 0.002(2)
C10A 0.032(3) 0.020(3) 0.034(2) 0.001(3) 0.010(2) -0.005(2)
C11A 0.044(4) 0.025(4) 0.051(3) -0.012(3) 0.019(3) -0.003(3)
C12A 0.027(3) 0.034(4) 0.044(3) -0.010(3) 0.018(3) 0.003(3)
C13A 0.019(3) 0.037(4) 0.025(2) 0.001(3) 0.007(2) 0.001(2)
C14A 0.023(3) 0.026(3) 0.016(2) -0.001(2) 0.001(2) 0.001(2)
O2A 0.018(2) 0.028(2) 0.0180(14) 0.0041(17) 0.0020(14) 0.0017(15)
C15A 0.015(3) 0.020(3) 0.020(2) 0.001(2) -0.001(2) 0.001(2)
C16A 0.020(3) 0.023(3) 0.0157(19) 0.008(2) 0.001(2) 0.001(2)
C17A 0.017(3) 0.030(3) 0.021(2) 0.004(3) 0.002(2) 0.004(2)
C18A 0.027(3) 0.031(4) 0.024(2) 0.011(3) -0.003(2) 0.005(2)
C19A 0.021(3) 0.047(4) 0.041(3) 0.000(3) 0.002(3) 0.019(3)
C20A 0.033(4) 0.044(4) 0.045(3) 0.009(3) -0.010(3) 0.017(3)
O1A 0.0143(19) 0.022(2) 0.0254(16) 0.0020(16) 0.0037(14) 0.0069(15)
C21A 0.017(4) 0.023(4) 0.027(4) -0.002(3) 0.006(3) 0.009(4)
C22A 0.027(4) 0.022(4) 0.035(4) 0.000(3) 0.000(3) 0.003(4)
C23A 0.023(4) 0.032(4) 0.050(5) -0.003(3) -0.002(4) -0.002(4)
O3A 0.023(3) 0.031(3) 0.058(3) -0.001(2) -0.001(2) -0.006(3)
C24A 0.023(4) 0.030(4) 0.031(4) 0.003(3) 0.007(3) 0.006(3)
C21C 0.022(6) 0.021(6) 0.028(6) 0.002(6) 0.005(6) 0.005(6)
C22C 0.021(6) 0.022(6) 0.035(7) 0.005(5) 0.000(6) 0.009(6)
C23C 0.024(6) 0.030(6) 0.043(7) 0.002(5) -0.001(6) 0.006(6)
O3C 0.025(5) 0.035(5) 0.050(5) -0.003(5) 0.012(5) 0.004(5)
C24C 0.022(6) 0.030(6) 0.035(6) 0.000(6) 0.008(6) 0.004(6)
O4A 0.024(2) 0.036(3) 0.0221(16) -0.0015(18) -0.0012(17) 0.0049(16)
O5A 0.025(2) 0.061(3) 0.0220(17) 0.013(2) 0.0019(16) -0.0072(19)
N6A 0.108(9) 0.108(9) 0.084(10) 0.000 0.000 0.000
C25A 0.068(8) 0.068(8) 0.060(9) 0.000 0.000 0.000
C26A 0.110(10) 0.110(10) 0.067(10) 0.000 0.000 0.000
Cl1B 0.0316(8) 0.0372(9) 0.0470(7) 0.0096(7) 0.0191(6) 0.0103(6)
F1B 0.026(2) 0.044(2) 0.0611(19) -0.0100(16) 0.0132(16) 0.0082(17)
N1B 0.018(3) 0.022(2) 0.0182(17) 0.0003(19) -0.0031(16) 0.0021(17)
N2B 0.016(2) 0.021(3) 0.0237(19) 0.0019(19) 0.0009(17) 0.0036(18)
N3B 0.014(2) 0.015(2) 0.0209(17) -0.0010(19) 0.0018(16) 0.0016(17)
C1B 0.016(3) 0.022(3) 0.025(2) 0.003(2) -0.002(2) 0.007(2)
C2B 0.018(3) 0.019(3) 0.0125(18) 0.001(2) -0.0006(19) -0.0004(18)
C3B 0.016(3) 0.014(3) 0.013(2) 0.000(2) -0.0005(18) -0.0001(17)
C4B 0.018(3) 0.016(3) 0.017(2) -0.001(2) -0.0005(19) 0.0025(19)
N4B 0.015(2) 0.028(3) 0.0164(17) 0.005(2) 0.0022(17) 0.0016(17)
C5B 0.019(3) 0.018(3) 0.015(2) 0.004(2) -0.0008(19) -0.0008(19)
N5B 0.022(3) 0.031(3) 0.0231(19) 0.007(2) -0.0067(19) 0.0055(19)
C6B 0.018(3) 0.026(3) 0.023(2) -0.005(2) 0.003(2) 0.005(2)
C7B 0.019(3) 0.022(3) 0.020(2) 0.001(2) 0.002(2) 0.005(2)
C8B 0.021(3) 0.019(3) 0.0145(19) 0.004(2) 0.0005(19) 0.0056(19)
C9B 0.018(3) 0.018(3) 0.017(2) -0.002(2) 0.0013(19) 0.0031(19)
C10B 0.019(3) 0.020(3) 0.024(2) -0.003(2) -0.0003(19) 0.0019(19)
C11B 0.029(3) 0.020(3) 0.033(2) -0.007(2) 0.003(2) 0.003(2)
C12B 0.023(3) 0.033(4) 0.030(2) -0.009(3) 0.004(2) 0.004(2)
C13B 0.026(3) 0.023(3) 0.024(2) 0.005(2) 0.003(2) 0.005(2)
C14B 0.024(3) 0.020(3) 0.020(2) -0.001(2) 0.001(2) 0.002(2)
O2B 0.015(2) 0.030(2) 0.0173(14) 0.0087(16) 0.0007(14) -0.0002(15)
C15B 0.012(3) 0.020(3) 0.019(2) -0.001(2) -0.0009(19) 0.000(2)
C16B 0.016(3) 0.024(3) 0.020(2) 0.004(2) 0.001(2) 0.000(2)
C17B 0.020(3) 0.019(3) 0.023(2) 0.004(2) -0.005(2) -0.003(2)
C18B 0.027(3) 0.030(4) 0.024(2) 0.011(3) -0.003(2) -0.001(2)
C19B 0.024(3) 0.036(4) 0.038(3) 0.002(3) -0.007(3) 0.009(3)
C20B 0.037(4) 0.043(4) 0.042(3) 0.016(3) -0.014(3) 0.009(3)
O1B 0.013(2) 0.023(3) 0.022(3) 0.001(2) 0.006(2) 0.008(2)
C21B 0.019(3) 0.022(3) 0.024(3) 0.002(3) -0.002(2) 0.010(3)
C22B 0.020(3) 0.026(3) 0.022(3) -0.002(3) 0.000(2) 0.005(2)
C23B 0.023(3) 0.028(4) 0.032(3) -0.004(3) 0.003(3) -0.003(3)
O3B 0.029(3) 0.025(3) 0.053(3) -0.006(2) 0.008(2) -0.004(2)
C24B 0.026(4) 0.033(4) 0.047(3) 0.002(3) 0.014(3) 0.000(3)
O1D 0.025(6) 0.023(7) 0.027(7) 0.001(6) 0.007(6) 0.006(6)
C21D 0.019(5) 0.027(5) 0.033(5) -0.003(5) 0.005(5) 0.005(5)
C22D 0.023(6) 0.033(6) 0.035(6) -0.005(6) 0.000(6) 0.006(6)
C23D 0.024(6) 0.032(6) 0.031(6) -0.003(6) -0.004(6) 0.001(6)
O3D 0.024(6) 0.036(6) 0.036(6) -0.005(5) 0.001(5) 0.003(5)
C24D 0.022(6) 0.031(6) 0.037(6) -0.001(5) -0.002(5) 0.005(5)
O4B 0.019(2) 0.039(3) 0.0230(16) -0.0001(18) -0.0041(17) -0.0031(16)
O5B 0.021(2) 0.047(3) 0.0224(17) 0.0058(19) -0.0002(15) -0.0103(17)
N6B 0.086(7) 0.086(7) 0.048(7) 0.000 0.000 0.000
C25B 0.037(5) 0.037(5) 0.043(6) 0.000 0.000 0.000
C26B 0.050(5) 0.050(5) 0.039(6) 0.000 0.000 0.000

loop_
_atom_type_symbol
_atom_type_description
_atom_type_scat_dispersion_real
_atom_type_scat_dispersion_imag
_atom_type_scat_source
C C 0.0181 0.0091 'International Tables Vol C Tables 4.2.6.8 and 6.1.1.4'
H H 0.0000 0.0000 'International Tables Vol C Tables 4.2.6.8 and 6.1.1.4'
N N 0.0311 0.0180 'International Tables Vol C Tables 4.2.6.8 and 6.1.1.4'
O O 0.0492 0.0322 'International Tables Vol C Tables 4.2.6.8 and 6.1.1.4'
F F 0.0727 0.0534 'International Tables Vol C Tables 4.2.6.8 and 6.1.1.4'
Cl Cl 0.3639 0.7018 'International Tables Vol C Tables 4.2.6.8 and 6.1.1.4'

loop_
_geom_angle_atom_site_label_1
_geom_angle_atom_site_label_2
_geom_angle_atom_site_label_3
_geom_angle_site_symmetry_1
_geom_angle_site_symmetry_3
_geom_angle
C1A N1A C8A . . 115.3(4)
C2A N2A C1A . . 116.2(4)
C2A N3A C9A . . 128.6(5)
C2A N3A H3A . . 115.7
C9A N3A H3A . . 115.7
N1A C1A N2A . . 129.3(5)
N1A C1A H1A . . 115.3
N2A C1A H1A . . 115.3
N2A C2A N3A . . 119.1(5)
N2A C2A C3A . . 121.5(4)
N3A C2A C3A . . 119.4(5)
C4A C3A C8A . . 118.9(5)
C4A C3A C2A . . 124.8(5)
C8A C3A C2A . . 116.3(4)
C5A C4A C3A . . 121.6(5)
C5A C4A H4A . . 119.2
C3A C4A H4A . . 119.2
C15A N4A C5A . . 122.5(4)
C15A N4A H4A1 . . 118.7
C5A N4A H4A1 . . 118.7
C4A C5A N4A . . 121.2(4)
C4A C5A C6A . . 119.2(5)
N4A C5A C6A . . 119.6(4)
C20A N5A C19A . . 110.4(4)
C20A N5A C18A . . 111.4(4)
C19A N5A C18A . . 111.1(4)
O1A C6A C7A . . 125.5(5)
O1A C6A C5A . . 114.1(4)
C7A C6A C5A . . 120.4(5)
C6A C7A C8A . . 119.9(5)
C6A C7A H7A . . 120.1
C8A C7A H7A . . 120.1
N1A C8A C7A . . 119.1(4)
N1A C8A C3A . . 121.2(5)
C7A C8A C3A . . 119.7(5)
C14A C9A C10A . . 119.7(5)
C14A C9A N3A . . 122.8(5)
C10A C9A N3A . . 117.4(5)
C11A C10A C9A . . 120.3(5)
C11A C10A H10A . . 119.8
C9A C10A H10A . . 119.8
C12A C11A C10A . . 119.4(6)
C12A C11A H11A . . 120.3
C10A C11A H11A . . 120.3
F1A C12A C11A . . 119.2(6)
F1A C12A C13A . . 119.6(5)
C11A C12A C13A . . 121.3(5)
C12A C13A C14A . . 120.4(5)
C12A C13A Cl1A . . 119.9(4)
C14A C13A Cl1A . . 119.7(4)
C13A C14A C9A . . 118.9(5)
C13A C14A H14A . . 120.5
C9A C14A H14A . . 120.5
O2A C15A N4A . . 123.0(5)
O2A C15A C16A . . 122.0(4)
N4A C15A C16A . . 114.9(4)
C17A C16A C15A . . 121.6(5)
C17A C16A H16A . . 119.2
C15A C16A H16A . . 119.2
C16A C17A C18A . . 124.9(5)
C16A C17A H17A . . 117.5
C18A C17A H17A . . 117.5
N5A C18A C17A . . 110.8(5)
N5A C18A H18A . . 109.5
C17A C18A H18A . . 109.5
N5A C18A H18B . . 109.5
C17A C18A H18B . . 109.5
H18A C18A H18B . . 108.1
N5A C19A H19A . . 109.5
N5A C19A H19B . . 109.5
H19A C19A H19B . . 109.5
N5A C19A H19C . . 109.5
H19A C19A H19C . . 109.5
H19B C19A H19C . . 109.5
N5A C20A H20A . . 109.5
N5A C20A H20B . . 109.5
H20A C20A H20B . . 109.5
N5A C20A H20C . . 109.5
H20A C20A H20C . . 109.5
H20B C20A H20C . . 109.5
C6A O1A C21C . . 118.2(19)
C6A O1A C21A . . 116.7(8)
O1A C21A C22A . . 111.8(16)
O1A C21A C24A . . 107.7(13)
C22A C21A C24A . . 103.9(9)
O1A C21A H21A . . 111.0
C22A C21A H21A . . 111.0
C24A C21A H21A . . 111.0
C23A C22A C21A . . 103.4(7)
C23A C22A H22A . . 111.1
C21A C22A H22A . . 111.1
C23A C22A H22B . . 111.1
C21A C22A H22B . . 111.1
H22A C22A H22B . . 109.0
O3A C23A C22A . . 104.5(7)
O3A C23A H23A . . 110.8
C22A C23A H23A . . 110.8
O3A C23A H23B . . 110.8
C22A C23A H23B . . 110.8
H23A C23A H23B . . 108.9
C24A O3A C23A . . 105.0(8)
O3A C24A C21A . . 105.6(11)
O3A C24A H24A . . 110.6
C21A C24A H24A . . 110.6
O3A C24A H24B . . 110.6
C21A C24A H24B . . 110.6
H24A C24A H24B . . 108.7
O1A C21C C22C . . 117(4)
O1A C21C C24C . . 108(4)
C22C C21C C24C . . 103.6(18)
O1A C21C H21C . . 109.4
C22C C21C H21C . . 109.4
C24C C21C H21C . . 109.4
C23C C22C C21C . . 105.9(16)
C23C C22C H22E . . 110.6
C21C C22C H22E . . 110.6
C23C C22C H22F . . 110.6
C21C C22C H22F . . 110.6
H22E C22C H22F . . 108.7
O3C C23C C22C . . 108.2(15)
O3C C23C H23E . . 110.0
C22C C23C H23E . . 110.0
O3C C23C H23F . . 110.0
C22C C23C H23F . . 110.0
H23E C23C H23F . . 108.4
C23C O3C C24C . . 109.3(17)
O3C C24C C21C . . 105(2)
O3C C24C H24E . . 110.7
C21C C24C H24E . . 110.7
O3C C24C H24F . . 110.7
C21C C24C H24F . . 110.7
H24E C24C H24F . . 108.8
H4C O4A H4D . . 104(5)
H5C O5A H5D . . 101(6)
N6A C25A C26A . . 180.0
C25A C26A H26A . . 109.5
C25A C26A H26B . . 109.5
H26A C26A H26B . . 109.5
C25A C26A H26C . . 109.5
H26A C26A H26C . . 109.5
H26B C26A H26C . . 109.5
C25A C26A H26A . 2_655 109.4710(10)
C25A C26A H26A . 3_545 109.5
C25A C26A H26A . 4 109.4710(10)
C25A C26A H26B . 2_655 109.5
H26A C26A H26B 2_655 2_655 109.5
C25A C26A H26B . 3_545 109.4710(10)
H26A C26A H26B 3_545 3_545 109.5
C25A C26A H26B . 4 109.4710(10)
H26A C26A H26B 4 4 109.5
C25A C26A H26C . 2_655 109.4730(10)
H26A C26A H26C 2_655 2_655 109.5
H26B C26A H26C 2_655 2_655 109.5
C25A C26A H26C . 3_545 109.5
H26A C26A H26C 3_545 3_545 109.5
H26B C26A H26C 3_545 3_545 109.5
C25A C26A H26C . 4 109.5
H26A C26A H26C 4 4 109.5
H26B C26A H26C 4 4 109.5
C1B N1B C8B . . 115.2(4)
C2B N2B C1B . . 116.1(4)
C2B N3B C9B . . 127.7(5)
C2B N3B H3B . . 116.2
C9B N3B H3B . . 116.2
N1B C1B N2B . . 129.3(5)
N1B C1B H1B . . 115.3
N2B C1B H1B . . 115.3
N2B C2B N3B . . 119.8(5)
N2B C2B C3B . . 120.9(5)
N3B C2B C3B . . 119.3(5)
C8B C3B C4B . . 118.7(5)
C8B C3B C2B . . 117.2(5)
C4B C3B C2B . . 124.0(4)
C5B C4B C3B . . 120.2(5)
C5B C4B H4B . . 119.9
C3B C4B H4B . . 119.9
C15B N4B C5B . . 122.8(4)
C15B N4B H4B1 . . 118.6
C5B N4B H4B1 . . 118.6
C4B C5B N4B . . 119.6(5)
C4B C5B C6B . . 120.7(5)
N4B C5B C6B . . 119.6(5)
C18B N5B C20B . . 111.0(4)
C18B N5B C19B . . 110.8(4)
C20B N5B C19B . . 110.6(4)
O1B C6B C7B . . 125.4(5)
O1B C6B C5B . . 114.8(5)
C7B C6B C5B . . 119.7(5)
C7B C6B O1D . . 123.2(9)
C5B C6B O1D . . 113.0(9)
C6B C7B C8B . . 119.8(5)
C6B C7B H7B . . 120.1
C8B C7B H7B . . 120.1
N1B C8B C3B . . 121.2(5)
N1B C8B C7B . . 118.4(4)
C3B C8B C7B . . 120.4(5)
C14B C9B C10B . . 119.8(5)
C14B C9B N3B . . 122.8(5)
C10B C9B N3B . . 117.3(5)
C11B C10B C9B . . 120.2(5)
C11B C10B H10B . . 119.9
C9B C10B H10B . . 119.9
C12B C11B C10B . . 119.0(5)
C12B C11B H11B . . 120.5
C10B C11B H11B . . 120.5
F1B C12B C11B . . 119.7(5)
F1B C12B C13B . . 118.4(5)
C11B C12B C13B . . 121.8(5)
C14B C13B C12B . . 119.1(5)
C14B C13B Cl1B . . 120.5(4)
C12B C13B Cl1B . . 120.4(4)
C13B C14B C9B . . 120.1(5)
C13B C14B H14B . . 120.0
C9B C14B H14B . . 120.0
O2B C15B N4B . . 123.4(5)
O2B C15B C16B . . 121.7(4)
N4B C15B C16B . . 114.9(4)
C17B C16B C15B . . 121.7(4)
C17B C16B H16B . . 119.2
C15B C16B H16B . . 119.2
C16B C17B C18B . . 124.2(5)
C16B C17B H17B . . 117.9
C18B C17B H17B . . 117.9
N5B C18B C17B . . 111.1(4)
N5B C18B H18C . . 109.4
C17B C18B H18C . . 109.4
N5B C18B H18D . . 109.4
C17B C18B H18D . . 109.4
H18C C18B H18D . . 108.0
N5B C19B H19D . . 109.5
N5B C19B H19E . . 109.5
H19D C19B H19E . . 109.5
N5B C19B H19F . . 109.5
H19D C19B H19F . . 109.5
H19E C19B H19F . . 109.5
N5B C20B H20D . . 109.5
N5B C20B H20E . . 109.5
H20D C20B H20E . . 109.5
N5B C20B H20F . . 109.5
H20D C20B H20F . . 109.5
H20E C20B H20F . . 109.5
C6B O1B C21B . . 118.4(5)
O1B C21B C24B . . 110.6(6)
O1B C21B C22B . . 107.4(5)
C24B C21B C22B . . 104.1(5)
O1B C21B H21B . . 111.5
C24B C21B H21B . . 111.5
C22B C21B H21B . . 111.5
C23B C22B C21B . . 102.3(5)
C23B C22B H22C . . 111.3
C21B C22B H22C . . 111.3
C23B C22B H22D . . 111.3
C21B C22B H22D . . 111.3
H22C C22B H22D . . 109.2
O3B C23B C22B . . 104.5(5)
O3B C23B H23C . . 110.8
C22B C23B H23C . . 110.8
O3B C23B H23D . . 110.8
C22B C23B H23D . . 110.8
H23C C23B H23D . . 108.9
C24B O3B C23B . . 106.0(5)
O3B C24B C21B . . 107.5(5)
O3B C24B H24C . . 110.2
C21B C24B H24C . . 110.2
O3B C24B H24D . . 110.2
C21B C24B H24D . . 110.2
H24C C24B H24D . . 108.5
C6B O1D C21D . . 119.5(15)
O1D C21D C22D . . 113.5(19)
O1D C21D C24D . . 110.3(17)
C22D C21D C24D . . 104.5(13)
O1D C21D H21E . . 109.4
C22D C21D H21E . . 109.4
C24D C21D H21E . . 109.4
C21D C22D C23D . . 103.3(14)
C21D C22D H22G . . 111.1
C23D C22D H22G . . 111.1
C21D C22D H22H . . 111.1
C23D C22D H22H . . 111.1
H22G C22D H22H . . 109.1
O3D C23D C22D . . 105.4(14)
O3D C23D H23G . . 110.7
C22D C23D H23G . . 110.7
O3D C23D H23H . . 110.7
C22D C23D H23H . . 110.7
H23G C23D H23H . . 108.8
C23D O3D C24D . . 106.3(14)
O3D C24D C21D . . 107.2(14)
O3D C24D H24G . . 110.3
C21D C24D H24G . . 110.3
O3D C24D H24H . . 110.3
C21D C24D H24H . . 110.3
H24G C24D H24H . . 108.5
H4E O4B H4F . . 107(5)
H5E O5B H5F . . 110(5)
N6B C25B C26B . . 180.0
C25B C26B H26D . . 109.5
C25B C26B H26E . . 109.5
H26D C26B H26E . . 109.5
C25B C26B H26F . . 109.5
H26D C26B H26F . . 109.5
H26E C26B H26F . . 109.5
C25B C26B H26D . 2_765 109.4690(10)
C25B C26B H26D . 3_645 109.4690(10)
C25B C26B H26D . 4_565 109.469(2)
C25B C26B H26E . 2_765 109.467(2)
H26D C26B H26E 2_765 2_765 109.5
C25B C26B H26E . 3_645 109.4670(10)
H26D C26B H26E 3_645 3_645 109.5
C25B C26B H26E . 4_565 109.4670(10)
H26D C26B H26E 4_565 4_565 109.5
C25B C26B H26F . 2_765 109.4700(10)
H26D C26B H26F 2_765 2_765 109.5
H26E C26B H26F 2_765 2_765 109.5
C25B C26B H26F . 3_645 109.470(2)
H26D C26B H26F 3_645 3_645 109.5
H26E C26B H26F 3_645 3_645 109.5
C25B C26B H26F . 4_565 109.4700(10)
H26D C26B H26F 4_565 4_565 109.5
H26E C26B H26F 4_565 4_565 109.5

loop_
_geom_bond_atom_site_label_1
_geom_bond_atom_site_label_2
_geom_bond_site_symmetry_2
_geom_bond_distance
Cl1A C13A . 1.729(6)
F1A C12A . 1.349(6)
N1A C1A . 1.315(6)
N1A C8A . 1.377(6)
N2A C2A . 1.329(6)
N2A C1A . 1.340(6)
N3A C2A . 1.368(6)
N3A C9A . 1.407(6)
N3A H3A . 0.8800
C1A H1A . 0.9500
C2A C3A . 1.437(7)
C3A C4A . 1.394(6)
C3A C8A . 1.415(6)
C4A C5A . 1.369(6)
C4A H4A . 0.9500
N4A C15A . 1.356(5)
N4A C5A . 1.411(6)
N4A H4A1 . 0.8800
C5A C6A . 1.424(6)
N5A C20A . 1.454(7)
N5A C19A . 1.467(6)
N5A C18A . 1.472(6)
C6A O1A . 1.363(5)
C6A C7A . 1.373(6)
C7A C8A . 1.411(7)
C7A H7A . 0.9500
C9A C14A . 1.396(7)
C9A C10A . 1.399(7)
C10A C11A . 1.389(8)
C10A H10A . 0.9500
C11A C12A . 1.367(8)
C11A H11A . 0.9500
C12A C13A . 1.378(8)
C13A C14A . 1.393(7)
C14A H14A . 0.9500
O2A C15A . 1.246(6)
C15A C16A . 1.471(7)
C16A C17A . 1.322(6)
C16A H16A . 0.9500
C17A C18A . 1.491(7)
C17A H17A . 0.9500
C18A H18A . 0.9900
C18A H18B . 0.9900
C19A H19A . 0.9800
C19A H19B . 0.9800
C19A H19C . 0.9800
C20A H20A . 0.9800
C20A H20B . 0.9800
C20A H20C . 0.9800
O1A C21C . 1.43(6)
O1A C21A . 1.456(19)
C21A C22A . 1.522(12)
C21A C24A . 1.534(10)
C21A H21A . 1.0000
C22A C23A . 1.495(10)
C22A H22A . 0.9900
C22A H22B . 0.9900
C23A O3A . 1.426(9)
C23A H23A . 0.9900
C23A H23B . 0.9900
O3A C24A . 1.423(15)
C24A H24A . 0.9900
C24A H24B . 0.9900
C21C C22C . 1.51(2)
C21C C24C . 1.53(2)
C21C H21C . 1.0000
C22C C23C . 1.497(19)
C22C H22E . 0.9900
C22C H22F . 0.9900
C23C O3C . 1.403(18)
C23C H23E . 0.9900
C23C H23F . 0.9900
O3C C24C . 1.43(2)
C24C H24E . 0.9900
C24C H24F . 0.9900
O4A H4C . 0.87(3)
O4A H4D . 0.86(3)
O5A H5C . 0.84(3)
O5A H5D . 0.84(3)
N6A C25A . 1.174(17)
C25A C26A . 1.48(2)
C26A H26A . 0.9600
C26A H26B . 0.9600
C26A H26C . 0.9600
C26A H26A 2_655 0.9600
C26A H26A 3_545 0.9600
C26A H26A 4 0.9600
C26A H26B 2_655 0.9600
C26A H26B 3_545 0.9600
C26A H26B 4 0.9600
C26A H26C 2_655 0.9599
C26A H26C 3_545 0.9599
C26A H26C 4 0.9599
Cl1B C13B . 1.725(5)
F1B C12B . 1.362(6)
N1B C1B . 1.315(6)
N1B C8B . 1.380(6)
N2B C2B . 1.332(6)
N2B C1B . 1.355(6)
N3B C2B . 1.351(6)
N3B C9B . 1.420(6)
N3B H3B . 0.8800
C1B H1B . 0.9500
C2B C3B . 1.439(7)
C3B C8B . 1.407(6)
C3B C4B . 1.413(7)
C4B C5B . 1.369(7)
C4B H4B . 0.9500
N4B C15B . 1.348(5)
N4B C5B . 1.417(6)
N4B H4B1 . 0.8800
C5B C6B . 1.418(7)
N5B C18B . 1.466(6)
N5B C20B . 1.472(7)
N5B C19B . 1.474(6)
C6B O1B . 1.358(7)
C6B C7B . 1.375(7)
C6B O1D . 1.424(17)
C7B C8B . 1.410(7)
C7B H7B . 0.9500
C9B C14B . 1.390(7)
C9B C10B . 1.396(7)
C10B C11B . 1.391(7)
C10B H10B . 0.9500
C11B C12B . 1.370(7)
C11B H11B . 0.9500
C12B C13B . 1.391(8)
C13B C14B . 1.383(7)
C14B H14B . 0.9500
O2B C15B . 1.241(5)
C15B C16B . 1.483(7)
C16B C17B . 1.325(6)
C16B H16B . 0.9500
C17B C18B . 1.489(7)
C17B H17B . 0.9500
C18B H18C . 0.9900
C18B H18D . 0.9900
C19B H19D . 0.9800
C19B H19E . 0.9800
C19B H19F . 0.9800
C20B H20D . 0.9800
C20B H20E . 0.9800
C20B H20F . 0.9800
O1B C21B . 1.445(7)
C21B C24B . 1.520(9)
C21B C22B . 1.521(8)
C21B H21B . 1.0000
C22B C23B . 1.495(8)
C22B H22C . 0.9900
C22B H22D . 0.9900
C23B O3B . 1.444(8)
C23B H23C . 0.9900
C23B H23D . 0.9900
O3B C24B . 1.427(8)
C24B H24C . 0.9900
C24B H24D . 0.9900
O1D C21D . 1.445(19)
C21D C22D . 1.508(19)
C21D C24D . 1.524(19)
C21D H21E . 1.0000
C22D C23D . 1.509(19)
C22D H22G . 0.9900
C22D H22H . 0.9900
C23D O3D . 1.420(18)
C23D H23G . 0.9900
C23D H23H . 0.9900
O3D C24D . 1.424(18)
C24D H24G . 0.9900
C24D H24H . 0.9900
O4B H4E . 0.87(3)
O4B H4F . 0.86(3)
O5B H5E . 0.85(3)
O5B H5F . 0.85(3)
N6B C25B . 1.161(14)
C25B C26B . 1.444(14)
C26B H26D . 0.9600
C26B H26E . 0.9600
C26B H26F . 0.9600
C26B H26D 2_765 0.9600
C26B H26D 3_645 0.9600
C26B H26D 4_565 0.9600
C26B H26E 2_765 0.9600
C26B H26E 3_645 0.9600
C26B H26E 4_565 0.9600
C26B H26F 2_765 0.9599
C26B H26F 3_645 0.9599
C26B H26F 4_565 0.9599

loop_
_geom_hbond_atom_site_label_D
_geom_hbond_atom_site_label_H
_geom_hbond_atom_site_label_A
_geom_hbond_site_symmetry_A
_geom_hbond_distance_DH
_geom_hbond_distance_HA
_geom_hbond_distance_DA
_geom_hbond_angle_DHA
N4A H4A1 O4B 6_554 0.88 1.94 2.804(5) 166
N3A H3A O2A 8_665 0.88 2.22 3.088(5) 167
O4A H4C N5A . 0.85(5) 1.97(5) 2.816(6) 173(4)
O4A H4D O5A . 0.86(5) 1.91(5) 2.759(6) 169(5)
O5A H5C O2A . 0.85(3) 2.00(4) 2.844(4) 174(5)
O5A H5D N1B 8_665 0.83(5) 1.98(5) 2.775(6) 161(5)
C4A H4A O2A 8_665 0.95 2.31 3.246(6) 168
C16A H16A O4B 6_554 0.95 2.41 3.183(6) 139
C22A H22A O3A 4_565 0.99 2.40 3.353(13) 162
C24A H24A O5B 6_554 0.99 2.50 3.388(14) 150
N4B H4B1 O4A 6_455 0.88 1.96 2.820(5) 167
N3B H3B O2B 8_664 0.88 2.26 3.123(5) 166
O4B H4E N5B . 0.87(5) 1.95(5) 2.811(5) 175(6)
O4B H4F O5B . 0.86(4) 1.91(4) 2.756(5) 169(4)
O5B H5E O2B . 0.85(4) 1.98(3) 2.828(4) 173(5)
O5B H5F N1A 8_664 0.86(4) 1.95(4) 2.794(5) 169(5)
C4B H4B O2B 8_664 0.95 2.34 3.280(6) 169
C16B H16B O4A 6_455 0.95 2.42 3.197(6) 139
C22B H22D O5A 6_455 0.99 2.43 3.160(8) 130
C24B H24D O3B 4_555 0.99 2.57 3.455(9) 149

loop_
_geom_torsion_atom_site_label_1
_geom_torsion_atom_site_label_2
_geom_torsion_atom_site_label_3
_geom_torsion_atom_site_label_4
_geom_torsion
C8A N1A C1A N2A -3.0(7)
C2A N2A C1A N1A 0.3(7)
C1A N2A C2A N3A -176.9(4)
C1A N2A C2A C3A 3.0(6)
C9A N3A C2A N2A -3.6(7)
C9A N3A C2A C3A 176.5(4)
N2A C2A C3A C4A 173.4(4)
N3A C2A C3A C4A -6.6(7)
N2A C2A C3A C8A -3.4(6)
N3A C2A C3A C8A 176.5(4)
C8A C3A C4A C5A -0.2(7)
C2A C3A C4A C5A -177.0(4)
C3A C4A C5A N4A 175.0(4)
C3A C4A C5A C6A -4.5(7)
C15A N4A C5A C4A -45.2(7)
C15A N4A C5A C6A 134.4(5)
C4A C5A C6A O1A -174.7(4)
N4A C5A C6A O1A 5.8(6)
C4A C5A C6A C7A 5.1(7)
N4A C5A C6A C7A -174.4(4)
O1A C6A C7A C8A 178.8(4)
C5A C6A C7A C8A -1.0(7)
C1A N1A C8A C7A -178.5(4)
C1A N1A C8A C3A 2.3(6)
C6A C7A C8A N1A 177.1(4)
C6A C7A C8A C3A -3.8(6)
C4A C3A C8A N1A -176.4(4)
C2A C3A C8A N1A 0.6(6)
C4A C3A C8A C7A 4.4(6)
C2A C3A C8A C7A -178.6(4)
C2A N3A C9A C14A -31.5(7)
C2A N3A C9A C10A 151.7(5)
C14A C9A C10A C11A 1.7(8)
N3A C9A C10A C11A 178.6(5)
C9A C10A C11A C12A -0.8(9)
C10A C11A C12A F1A 178.5(5)
C10A C11A C12A C13A -0.5(9)
F1A C12A C13A C14A -178.0(5)
C11A C12A C13A C14A 1.0(9)
F1A C12A C13A Cl1A 2.0(8)
C11A C12A C13A Cl1A -179.0(5)
C12A C13A C14A C9A -0.1(7)
Cl1A C13A C14A C9A 179.9(4)
C10A C9A C14A C13A -1.2(7)
N3A C9A C14A C13A -177.9(4)
C5A N4A C15A O2A -3.5(8)
C5A N4A C15A C16A 175.4(4)
O2A C15A C16A C17A 5.0(8)
N4A C15A C16A C17A -173.9(5)
C15A C16A C17A C18A -178.0(5)
C20A N5A C18A C17A 166.2(4)
C19A N5A C18A C17A -70.3(5)
C16A C17A C18A N5A 112.2(6)
C7A C6A O1A C21C -12(2)
C5A C6A O1A C21C 167(2)
C7A C6A O1A C21A -6.8(11)
C5A C6A O1A C21A 173.0(10)
C6A O1A C21A C22A 81.6(14)
C6A O1A C21A C24A -164.8(10)
O1A C21A C22A C23A 128.0(11)
C24A C21A C22A C23A 12.1(18)
C21A C22A C23A O3A -33.6(13)
C22A C23A O3A C24A 43.4(10)
C23A O3A C24A C21A -35.0(15)
O1A C21A C24A O3A -105.5(13)
C22A C21A C24A O3A 13.2(19)
C6A O1A C21C C22C 75(4)
C6A O1A C21C C24C -168(2)
O1A C21C C22C C23C 133(3)
C24C C21C C22C C23C 15(5)
C21C C22C C23C O3C 1(4)
C22C C23C O3C C24C -19(3)
C23C O3C C24C C21C 28(5)
O1A C21C C24C O3C -150(4)
C22C C21C C24C O3C -26(6)
C8B N1B C1B N2B 1.9(7)
C2B N2B C1B N1B 0.7(7)
C1B N2B C2B N3B 175.9(4)
C1B N2B C2B C3B -3.6(6)
C9B N3B C2B N2B 2.0(7)
C9B N3B C2B C3B -178.6(4)
N2B C2B C3B C8B 3.9(6)
N3B C2B C3B C8B -175.6(4)
N2B C2B C3B C4B -173.7(4)
N3B C2B C3B C4B 6.9(6)
C8B C3B C4B C5B 0.2(6)
C2B C3B C4B C5B 177.7(4)
C3B C4B C5B N4B -174.6(4)
C3B C4B C5B C6B 5.2(7)
C15B N4B C5B C4B 43.7(7)
C15B N4B C5B C6B -136.0(5)
C4B C5B C6B O1B 168.8(5)
N4B C5B C6B O1B -11.5(7)
C4B C5B C6B C7B -6.5(7)
N4B C5B C6B C7B 173.2(4)
C4B C5B C6B O1D -164.5(9)
N4B C5B C6B O1D 15.2(10)
O1B C6B C7B C8B -172.3(5)
C5B C6B C7B C8B 2.4(7)
O1D C6B C7B C8B 158.1(9)
C1B N1B C8B C3B -1.4(6)
C1B N1B C8B C7B 179.2(4)
C4B C3B C8B N1B 176.5(4)
C2B C3B C8B N1B -1.2(6)
C4B C3B C8B C7B -4.2(6)
C2B C3B C8B C7B 178.1(4)
C6B C7B C8B N1B -177.8(4)
C6B C7B C8B C3B 2.9(7)
C2B N3B C9B C14B 32.6(7)
C2B N3B C9B C10B -149.8(4)
C14B C9B C10B C11B 0.4(7)
N3B C9B C10B C11B -177.3(4)
C9B C10B C11B C12B -0.5(7)
C10B C11B C12B F1B -178.2(4)
C10B C11B C12B C13B 0.2(8)
F1B C12B C13B C14B 178.7(4)
C11B C12B C13B C14B 0.3(8)
F1B C12B C13B Cl1B -1.2(7)
C11B C12B C13B Cl1B -179.6(4)
C12B C13B C14B C9B -0.4(7)
Cl1B C13B C14B C9B 179.5(4)
C10B C9B C14B C13B 0.1(7)
N3B C9B C14B C13B 177.6(4)
C5B N4B C15B O2B 4.9(8)
C5B N4B C15B C16B -175.8(4)
O2B C15B C16B C17B -5.6(8)
N4B C15B C16B C17B 175.2(5)
C15B C16B C17B C18B 179.2(5)
C20B N5B C18B C17B -166.4(5)
C19B N5B C18B C17B 70.3(6)
C16B C17B C18B N5B -113.4(6)
C7B C6B O1B C21B 6.0(8)
C5B C6B O1B C21B -168.9(5)
C6B O1B C21B C24B -86.5(7)
C6B O1B C21B C22B 160.5(5)
O1B C21B C22B C23B 93.5(6)
C24B C21B C22B C23B -23.8(7)
C21B C22B C23B O3B 38.2(6)
C22B C23B O3B C24B -38.4(7)
C23B O3B C24B C21B 22.5(7)
O1B C21B C24B O3B -113.5(6)
C22B C21B C24B O3B 1.6(7)
C7B C6B O1D C21D 19(2)
C5B C6B O1D C21D 176.1(14)
C6B O1D C21D C22D 59(2)
C6B O1D C21D C24D 175.9(15)
O1D C21D C22D C23D 104(2)
C24D C21D C22D C23D -16(2)
C21D C22D C23D O3D 33(2)
C22D C23D O3D C24D -37(2)
C23D O3D C24D C21D 27(3)
O1D C21D C24D O3D -128(2)
C22D C21D C24D O3D -5(3)

_cod_database_fobs_code 2242049
